data_7120001
loop_
_publ_author_name
'Watanabe, Hiroyuki'
'Hirose, Masataka'
'Tanaka, Kazuo'
'Chujo, Yoshiki'

_publ_section_title
;
 Development of emissive aminopentaazaphenalene derivatives employing a
 design strategy for obtaining luminescent conjugated molecules by
 modulating the symmetry of molecular orbitals with substituent effects.
;
_journal_issue 36
_journal_name_full 'Chemical communications (Cambridge, England)'
_journal_page_first 5036
_journal_page_last 5039
_journal_paper_doi 10.1039/c7cc01287j
_journal_volume 53
_journal_year 2017
_chemical_formula_moiety 'C11 H12 N6'
_chemical_formula_sum 'C11 H12 N6'
_chemical_formula_weight 228.27
_space_group_crystal_system orthorhombic
_space_group_IT_number 62
_space_group_name_Hall '-P 2ac 2n'
_space_group_name_H-M_alt 'P n m a'
_symmetry_space_group_name_Hall '-P 2ac 2n'
_symmetry_space_group_name_H-M 'P n m a'
_atom_sites_solution_hydrogens geom
_audit_creation_method SHELXL-2014/7
_audit_update_record
;
2017-02-17 deposited with the CCDC.
2017-04-11 downloaded from the CCDC.
;
_cell_angle_alpha 90
_cell_angle_beta 90
_cell_angle_gamma 90
_cell_formula_units_Z 4
_cell_length_a 14.892(5)
_cell_length_b 6.4795(19)
_cell_length_c 10.752(3)
_cell_measurement_reflns_used 4894
_cell_measurement_temperature 93(2)
_cell_measurement_theta_max 27.74
_cell_measurement_theta_min 3.14
_cell_volume 1037.5(5)
_computing_cell_refinement PROCESS-AUTO
_computing_data_collection PROCESS-AUTO
_computing_molecular_graphics 'Yadokari-XG (Wakita, Nemoto et al., 2009)'
_computing_publication_material 'Yadokari-XG (Wakita, Nemoto et al., 2009)'
_computing_structure_refinement 'SHELXL-2014/7 (Sheldrick, 2014)'
_diffrn_ambient_temperature 93(2)
_diffrn_detector_area_resol_mean 10.0
_diffrn_measured_fraction_theta_full 0.998
_diffrn_measured_fraction_theta_max 0.998
_diffrn_measurement_device_type 'Rigaku R-AXISIP'
_diffrn_measurement_method \w
_diffrn_radiation_type MoK\a
_diffrn_radiation_wavelength 0.71075
_diffrn_reflns_av_R_equivalents 0.0811
_diffrn_reflns_av_unetI/netI 0.2163
_diffrn_reflns_Laue_measured_fraction_full 0.998
_diffrn_reflns_Laue_measured_fraction_max 0.998
_diffrn_reflns_limit_h_max 19
_diffrn_reflns_limit_h_min -19
_diffrn_reflns_limit_k_max 7
_diffrn_reflns_limit_k_min -8
_diffrn_reflns_limit_l_max 13
_diffrn_reflns_limit_l_min -13
_diffrn_reflns_number 8762
_diffrn_reflns_point_group_measured_fraction_full 0.998
_diffrn_reflns_point_group_measured_fraction_max 0.998
_diffrn_reflns_theta_full 25.242
_diffrn_reflns_theta_max 27.483
_diffrn_reflns_theta_min 3.328
_diffrn_source 'sealed Xray tube'
_exptl_absorpt_coefficient_mu 0.097
_exptl_absorpt_correction_T_max 1.0000
_exptl_absorpt_correction_T_min 0.3544
_exptl_absorpt_correction_type empirical
_exptl_absorpt_process_details
;
 Higashi, T. (1995). Program for Absorption Correction.
    Rigaku Corporation, Tokyo, Japan.
;
_exptl_crystal_colour orange
_exptl_crystal_density_diffrn 1.461
_exptl_crystal_description platelet
_exptl_crystal_F_000 480
_exptl_crystal_size_max 0.300
_exptl_crystal_size_mid 0.200
_exptl_crystal_size_min 0.100
_refine_diff_density_max 0.334
_refine_diff_density_min -0.284
_refine_diff_density_rms 0.079
_refine_ls_extinction_method none
_refine_ls_goodness_of_fit_ref 1.085
_refine_ls_hydrogen_treatment constr
_refine_ls_matrix_type full
_refine_ls_number_parameters 106
_refine_ls_number_reflns 1292
_refine_ls_number_restraints 0
_refine_ls_restrained_S_all 1.085
_refine_ls_R_factor_all 0.0927
_refine_ls_R_factor_gt 0.0613
_refine_ls_shift/su_max 0.000
_refine_ls_shift/su_mean 0.000
_refine_ls_structure_factor_coef Fsqd
_refine_ls_weighting_details 'w=1/[\s^2^(Fo^2^)+(0.0660P)^2^+0.4742P] where P=(Fo^2^+2Fc^2^)/3'
_refine_ls_weighting_scheme calc
_refine_ls_wR_factor_gt 0.1322
_refine_ls_wR_factor_ref 0.1468
_reflns_Friedel_coverage 0.000
_reflns_number_gt 936
_reflns_number_total 1292
_reflns_threshold_expression 'I > 2\s(I)'
_cod_data_source_file c7cc01287j2.cif
_cod_data_source_block A5AP_Me
_cod_depositor_comments 'Adding full bibliography for 7120001.cif.'
_cod_original_cell_volume 1037.5(6)
_cod_database_code 7120001
_shelx_shelxl_version_number 2014/7
_shelx_space_group_comment
;
The symmetry employed for this shelxl refinement is uniquely defined
by the following loop, which should always be used as a source of
symmetry information in preference to the above space-group names.
They are only intended as comments.
;
_shelx_estimated_absorpt_t_min 0.971
_shelx_estimated_absorpt_t_max 0.990

loop_
_space_group_symop_operation_xyz
'x, y, z'
'-x+1/2, -y, z+1/2'
'x+1/2, -y+1/2, -z+1/2'
'-x, y+1/2, -z'
'-x, -y, -z'
'x-1/2, y, -z-1/2'
'-x-1/2, y-1/2, z-1/2'
'x, -y-1/2, z'

loop_
_atom_site_label
_atom_site_type_symbol
_atom_site_fract_x
_atom_site_fract_y
_atom_site_fract_z
_atom_site_U_iso_or_equiv
_atom_site_adp_type
_atom_site_occupancy
_atom_site_site_symmetry_order
_atom_site_calc_flag
_atom_site_refinement_flags_posn
_atom_site_refinement_flags_adp
_atom_site_refinement_flags_occupancy
N1 N 0.44057(16) 0.2500 0.4175(2) 0.0243(5) Uani 1 2 d S T P
N2 N 0.49514(15) 0.2500 0.6249(2) 0.0226(6) Uani 1 2 d S T P
N3 N 0.39075(15) 0.2500 0.7916(2) 0.0250(6) Uani 1 2 d S T P
N4 N 0.33793(15) 0.2500 0.5908(2) 0.0228(5) Uani 1 2 d S T P
N5 N 0.54798(16) 0.2500 0.8334(2) 0.0258(6) Uani 1 2 d S T P
N6 N 0.28874(15) 0.2500 0.3882(2) 0.0248(6) Uani 1 2 d S T P
C1 C 0.40576(19) 0.2500 0.6683(2) 0.0220(6) Uani 1 2 d S T P
C2 C 0.35792(19) 0.2500 0.4668(3) 0.0231(6) Uani 1 2 d S T P
C3 C 0.56598(18) 0.2500 0.7099(3) 0.0239(6) Uani 1 2 d S T P
C4 C 0.5982(2) 0.2500 0.4558(3) 0.0270(7) Uani 1 2 d S T P
H1 H 0.6107 0.2500 0.3691 0.032 Uiso 1 2 calc R U P
C5 C 0.50928(19) 0.2500 0.4962(3) 0.0228(6) Uani 1 2 d S T P
C6 C 0.65254(19) 0.2500 0.6657(3) 0.0254(7) Uani 1 2 d S T P
H2 H 0.7017 0.2500 0.7220 0.031 Uiso 1 2 calc R U P
C7 C 0.4630(2) 0.2500 0.8661(3) 0.0245(7) Uani 1 2 d S T P
C8 C 0.6679(2) 0.2500 0.5389(3) 0.0272(7) Uani 1 2 d S T P
H3 H 0.7279 0.2500 0.5089 0.033 Uiso 1 2 calc R U P
C9 C 0.4434(2) 0.2500 1.0027(2) 0.0270(7) Uani 1 2 d S T P
H4 H 0.4189 0.1155 1.0269 0.040 Uiso 0.5 1 calc R U P
H5 H 0.3995 0.3583 1.0216 0.040 Uiso 0.5 1 calc R U P
H6 H 0.4989 0.2762 1.0490 0.040 Uiso 0.5 1 calc R U P
C10 C 0.19562(18) 0.2500 0.4271(3) 0.0286(7) Uani 1 2 d S T P
H7 H 0.1923 0.2280 0.5172 0.043 Uiso 0.5 1 calc R U P
H8 H 0.1634 0.1390 0.3843 0.043 Uiso 0.5 1 calc R U P
H9 H 0.1682 0.3830 0.4062 0.043 Uiso 0.5 1 calc R U P
C11 C 0.3012(2) 0.2500 0.2544(2) 0.0304(7) Uani 1 2 d S T P
H10 H 0.3646 0.2755 0.2350 0.046 Uiso 0.5 1 calc R U P
H11 H 0.2642 0.3588 0.2171 0.046 Uiso 0.5 1 calc R U P
H12 H 0.2833 0.1158 0.2205 0.046 Uiso 0.5 1 calc R U P

loop_
_atom_site_aniso_label
_atom_site_aniso_U_11
_atom_site_aniso_U_22
_atom_site_aniso_U_33
_atom_site_aniso_U_23
_atom_site_aniso_U_13
_atom_site_aniso_U_12
N1 0.0256(13) 0.0241(12) 0.0232(12) 0.000 0.0016(11) 0.000
N2 0.0242(13) 0.0225(12) 0.0210(12) 0.000 0.0021(9) 0.000
N3 0.0247(12) 0.0267(13) 0.0235(12) 0.000 0.0029(10) 0.000
N4 0.0223(12) 0.0244(12) 0.0216(11) 0.000 -0.0002(10) 0.000
N5 0.0283(13) 0.0272(12) 0.0218(12) 0.000 -0.0006(11) 0.000
N6 0.0246(13) 0.0282(13) 0.0215(12) 0.000 0.0004(10) 0.000
C1 0.0226(14) 0.0172(13) 0.0261(14) 0.000 0.0005(12) 0.000
C2 0.0273(15) 0.0191(13) 0.0229(14) 0.000 -0.0006(12) 0.000
C3 0.0268(15) 0.0206(14) 0.0241(14) 0.000 -0.0030(12) 0.000
C4 0.0289(16) 0.0249(14) 0.0272(14) 0.000 0.0070(13) 0.000
C5 0.0281(16) 0.0176(13) 0.0226(14) 0.000 0.0046(11) 0.000
C6 0.0234(15) 0.0255(14) 0.0275(15) 0.000 -0.0014(12) 0.000
C7 0.0293(16) 0.0201(14) 0.0241(15) 0.000 0.0005(12) 0.000
C8 0.0229(15) 0.0248(14) 0.0337(16) 0.000 0.0069(13) 0.000
C9 0.0249(15) 0.0312(15) 0.0248(14) 0.000 -0.0002(12) 0.000
C10 0.0236(16) 0.0357(16) 0.0264(14) 0.000 0.0003(13) 0.000
C11 0.0311(16) 0.0397(17) 0.0204(13) 0.000 -0.0001(12) 0.000

loop_
_atom_type_symbol
_atom_type_description
_atom_type_scat_dispersion_real
_atom_type_scat_dispersion_imag
_atom_type_scat_source
C C 0.0033 0.0016 'International Tables Vol C Tables 4.2.6.8 and 6.1.1.4'
H H 0.0000 0.0000 'International Tables Vol C Tables 4.2.6.8 and 6.1.1.4'
N N 0.0061 0.0033 'International Tables Vol C Tables 4.2.6.8 and 6.1.1.4'

loop_
_geom_angle_atom_site_label_1
_geom_angle_atom_site_label_2
_geom_angle_atom_site_label_3
_geom_angle
C5 N1 C2 117.1(2)
C3 N2 C5 122.3(2)
C3 N2 C1 119.7(2)
C5 N2 C1 118.0(2)
C7 N3 C1 117.1(2)
C1 N4 C2 117.0(2)
C7 N5 C3 116.9(2)
C2 N6 C10 123.8(2)
C2 N6 C11 122.0(2)
C10 N6 C11 114.1(2)
N4 C1 N3 120.0(3)
N4 C1 N2 121.1(2)
N3 C1 N2 118.9(2)
N6 C2 N1 117.3(2)
N6 C2 N4 116.8(2)
N1 C2 N4 125.9(3)
N5 C3 C6 121.7(3)
N5 C3 N2 119.5(2)
C6 C3 N2 118.8(3)
C8 C4 C5 121.0(3)
C8 C4 H1 119.5
C5 C4 H1 119.5
N1 C5 C4 122.2(3)
N1 C5 N2 120.9(2)
C4 C5 N2 116.8(3)
C3 C6 C8 119.8(3)
C3 C6 H2 120.1
C8 C6 H2 120.1
N5 C7 N3 127.8(2)
N5 C7 C9 116.8(3)
N3 C7 C9 115.4(2)
C4 C8 C6 121.2(3)
C4 C8 H3 119.4
C6 C8 H3 119.4
C7 C9 H4 109.5
C7 C9 H5 109.5
H4 C9 H5 109.5
C7 C9 H6 109.5
H4 C9 H6 109.5
H5 C9 H6 109.5
N6 C10 H7 109.5
N6 C10 H8 109.5
H7 C10 H8 109.5
N6 C10 H9 109.5
H7 C10 H9 109.5
H8 C10 H9 109.5
N6 C11 H10 109.5
N6 C11 H11 109.5
H10 C11 H11 109.5
N6 C11 H12 109.5
H10 C11 H12 109.5
H11 C11 H12 109.5

loop_
_geom_bond_atom_site_label_1
_geom_bond_atom_site_label_2
_geom_bond_distance
N1 C5 1.328(4)
N1 C2 1.340(3)
N2 C3 1.396(3)
N2 C5 1.399(4)
N2 C1 1.410(3)
N3 C7 1.342(4)
N3 C1 1.344(3)
N4 C1 1.310(3)
N4 C2 1.365(3)
N5 C7 1.313(4)
N5 C3 1.354(4)
N6 C2 1.333(3)
N6 C10 1.449(3)
N6 C11 1.451(3)
C3 C6 1.374(4)
C4 C8 1.370(4)
C4 C5 1.394(4)
C4 H1 0.9500
C6 C8 1.382(4)
C6 H2 0.9500
C7 C9 1.498(4)
C8 H3 0.9500
C9 H4 0.9800
C9 H5 0.9800
C9 H6 0.9800
C10 H7 0.9800
C10 H8 0.9800
C10 H9 0.9800
C11 H10 0.9800
C11 H11 0.9800
C11 H12 0.9800

loop_
_geom_torsion_atom_site_label_1
_geom_torsion_atom_site_label_2
_geom_torsion_atom_site_label_3
_geom_torsion_atom_site_label_4
_geom_torsion
C2 N4 C1 N3 180.000(0)
C2 N4 C1 N2 0.000(0)
C7 N3 C1 N4 180.000(0)
C7 N3 C1 N2 0.000(1)
C3 N2 C1 N4 180.000(0)
C5 N2 C1 N4 0.000(1)
C3 N2 C1 N3 0.000(1)
C5 N2 C1 N3 180.000(0)
C10 N6 C2 N1 180.000(0)
C11 N6 C2 N1 0.000(0)
C10 N6 C2 N4 0.000(0)
C11 N6 C2 N4 180.000(0)
C5 N1 C2 N6 180.000(0)
C5 N1 C2 N4 0.000(0)
C1 N4 C2 N6 180.000(0)
C1 N4 C2 N1 0.000(0)
C7 N5 C3 C6 180.000(1)
C7 N5 C3 N2 0.000(1)
C5 N2 C3 N5 180.000(0)
C1 N2 C3 N5 0.000(1)
C5 N2 C3 C6 0.000(1)
C1 N2 C3 C6 180.000(0)
C2 N1 C5 C4 180.000(0)
C2 N1 C5 N2 0.000(0)
C8 C4 C5 N1 180.000(0)
C8 C4 C5 N2 0.000(0)
C3 N2 C5 N1 180.000(0)
C1 N2 C5 N1 0.000(0)
C3 N2 C5 C4 0.000(1)
C1 N2 C5 C4 180.000(0)
N5 C3 C6 C8 180.000(1)
N2 C3 C6 C8 0.000(1)
C3 N5 C7 N3 0.000(1)
C3 N5 C7 C9 180.000(1)
C1 N3 C7 N5 0.000(1)
C1 N3 C7 C9 180.000(1)
C5 C4 C8 C6 0.000(1)
C3 C6 C8 C4 0.000(1)
